data_1530073
loop_
_publ_author_name
'Haushalter, R.C.'
'Lai, F.W.'

_publ_section_title
;
 Parallel, Segregated Cs+- and K+- Filled One-Dimensional Tunnels in Cs2
 K2 Mo8 P12 O52
;
_journal_name_full 'Journal of Solid State Chemistry'
_journal_page_first 202
_journal_page_last 206
_journal_volume 83
_journal_year 1989
_chemical_formula_sum 'Cs K Mo4 O26 P6'
_chemical_name_systematic 'Cs K (Mo4 P6 O26)'
_space_group_IT_number 14
_symmetry_space_group_name_Hall '-P 2ybc'
_symmetry_space_group_name_H-M 'P 1 21/c 1'
_cell_angle_alpha 90
_cell_angle_beta 92.07
_cell_angle_gamma 90
_cell_formula_units_Z 4
_cell_length_a 6.388
_cell_length_b 18.901
_cell_length_c 18.805
_cell_volume 2269.026
_citation_journal_id_ASTM JSSCBI
_cod_data_source_file Haushalter_JSSCBI_1989_1867.cif
_cod_data_source_block Cs1K1Mo4O26P6
_cod_original_formula_sum 'Cs1 K1 Mo4 O26 P6'
_cod_database_code 1530073

loop_
_symmetry_equiv_pos_as_xyz
x,y,z
-x,y+1/2,-z+1/2
-x,-y,-z
x,-y-1/2,z-1/2

loop_
_atom_site_label
_atom_site_type_symbol
_atom_site_fract_x
_atom_site_fract_y
_atom_site_fract_z
_atom_site_occupancy
_atom_site_U_iso_or_equiv
P6 P+5 -0.3903 -0.3206 0.2716 1 0.0
O21 O-2 -0.085 -0.1465 0.2233 1 0.0
O25 O-2 -0.207 -0.3435 0.2255 1 0.0
O5 O-2 -0.325 -0.0017 0.4039 1 0.0
O24 O-2 -0.585 -0.3441 0.2269 1 0.0
O1 O-2 -0.402 -0.2076 0.1456 1 0.0
P2 P+5 -0.3713 -0.0848 0.3944 1 0.0
O16 O-2 -0.628 -0.5931 0.454 1 0.0
O22 O-2 -0.89 -0.2478 0.2863 1 0.0
Mo4 Mo+5 -0.3715 -0.37087 0.44492 1 0.0
O20 O-2 -0.876 -0.1233 0.3329 1 0.0
O26 O-2 -0.375 -0.3632 0.339 1 0.0
P3 P+5 -0.869 -0.4058 0.4003 1 0.0
Cs1 Cs+1 -0.3879 -0.15476 0.57411 1 0.0
O14 O-2 -0.897 -0.3902 0.3224 1 0.0
O18 O-2 -0.428 -0.482 0.4195 1 0.0
Mo2 Mo+5 -0.8725 -0.12295 0.43789 1 0.0
Mo3 Mo+5 -0.8957 -0.33354 0.22131 1 0.0
O2 O-2 -0.844 -0.2099 0.4538 1 0.0
O9 O-2 -0.565 -0.0945 0.4396 1 0.0
P5 P+5 -0.8911 -0.1694 0.2664 1 0.0
O4 O-2 -0.346 -0.2872 0.4683 1 0.0
O23 O-2 -0.389 -0.2414 0.2864 1 0.0
O8 O-2 -0.131 0.0994 0.455 1 0.0
O3 O-2 -0.903 -0.2879 0.1457 1 0.0
O12 O-2 -0.826 -0.4892 0.4047 1 0.0
K1 K+1 -0.8012 -0.0008 0.2217 1 0.0
O6 O-2 0.073 -0.0102 0.4215 1 0.0
O11 O-2 -0.4 -0.0997 0.317 1 0.0
O10 O-2 -0.192 -0.1237 0.4335 1 0.0
Mo1 Mo+5 -0.3959 -0.15809 0.21768 1 0.0
O15 O-2 -0.07 -0.3984 0.4412 1 0.0
P1 P+5 -0.1044 0.0392 0.4023 1 0.0
O13 O-2 -0.691 -0.3684 0.4386 1 0.0
P4 P+5 -0.6068 -0.5323 0.4029 1 0.0
O7 O-2 -0.085 0.0682 0.3272 1 0.0
O17 O-2 -0.594 -0.5605 0.3273 1 0.0
O19 O-2 -0.709 -0.1479 0.2206 1 0.0
